data_4036892
loop_
_publ_author_name
'Liu, Yang'
'Lei, Kang'
'Liu, Na'
'Sun, Dong-Wei'
'Hua, Xue-Wen'
'Li, Ya-Juan'
'Xu, Xiao-Hua'

_publ_section_title
;
 Indium-Mediated Intramolecular Reaction of
 N-(2-Iodobenzoyl)azabenzonorbornadienes: A General Access to
 Dihydrobenzo[c]phenanthridinones.
;
_journal_issue 13
_journal_name_full 'The Journal of organic chemistry'
_journal_page_first 5495
_journal_page_last 5503
_journal_paper_doi 10.1021/acs.joc.6b00839
_journal_volume 81
_journal_year 2016
_chemical_formula_moiety 'C17 H13 N O'
_chemical_formula_sum 'C17 H13 N O'
_chemical_formula_weight 247.28
_space_group_crystal_system monoclinic
_space_group_IT_number 14
_space_group_name_Hall '-P 2ybc'
_space_group_name_H-M_alt 'P 1 21/c 1'
_atom_sites_solution_hydrogens mixed
_audit_creation_date 2015-12-16
_audit_creation_method
;
Olex2 1.2
(compiled 2015.09.30 svn.r3233 for OlexSys, GUI svn.r5103)
;
_cell_angle_alpha 90
_cell_angle_beta 90.6275(10)
_cell_angle_gamma 90
_cell_formula_units_Z 4
_cell_length_a 7.96672(9)
_cell_length_b 17.5832(2)
_cell_length_c 9.10756(11)
_cell_measurement_reflns_used 15178
_cell_measurement_temperature 173
_cell_measurement_theta_max 78.9720
_cell_measurement_theta_min 4.8110
_cell_volume 1275.71(3)
_computing_cell_refinement 'CrysAlisPro 1.171.38.41 (Rigaku OD, 2015)'
_computing_data_collection 'CrystalClear-SM Expert 2.1 b42 (Rigaku, 2015)'
_computing_data_reduction 'CrysAlisPro 1.171.38.41 (Rigaku OD, 2015)'
_computing_molecular_graphics 'Olex2 (Dolomanov et al., 2009)'
_computing_publication_material 'Olex2 (Dolomanov et al., 2009)'
_computing_structure_refinement 'ShelXL (Sheldrick, 2015)'
_computing_structure_solution 'ShelXT (Sheldrick, 2015)'
_diffrn_ambient_temperature 173
_diffrn_detector PILT
_diffrn_detector_area_resol_mean 5.8140
_diffrn_measured_fraction_theta_full 0.992
_diffrn_measured_fraction_theta_max 0.971
_diffrn_measurement_details
;
List of Runs (angles in degrees, time in seconds):

  # Type    Start    End  Width  t~exp~   \w     \q     \k     \f   Frames
--------------------------------------------------------------------------
  1  \w    -50.00  55.00   1.00    5.00    --  -35.00  72.00  72.00  105
  2  \w   -112.00 -21.00   1.00    5.00    --  -35.00 -72.00 144.00   91
  3  \w   -112.00 -21.00   1.00    5.00    --  -35.00 -72.00-180.00   91
  4  \w    -45.00  45.00   1.00    5.00    --  -35.00  43.00-180.00   90
  5  \w   -119.00 -29.00   1.00    5.00    --  -35.00 -44.00  36.00   90
  6  \w   -123.00 -33.00   1.00    5.00    --  -35.00 -44.00 108.00   90
  7  \w    -50.00  40.00   1.00    5.00    --  -35.00  43.00  36.00   90
  8  \w    -50.00  40.00   1.00    5.00    --  -35.00  72.00 144.00   90
  9  \w   -115.00 -22.00   1.00    5.00    --  -35.00 -72.00  72.00   93
 10  \w   -200.00 -96.00   1.00   20.00    -- -110.00 -15.00  72.00  104
 11  \w   -125.00 -25.00   1.00   20.00    -- -110.00  72.00  72.00  100
 12  \w   -125.00 -31.00   1.00   20.00    -- -110.00  72.00-108.00   94
 13  \w   -200.00-110.00   1.00   20.00    -- -110.00 -15.00-108.00   90
 14  \w   -115.00 -25.00   1.00   20.00    -- -110.00  72.00 144.00   90
 15  \w   -125.00 -32.00   1.00   20.00    -- -110.00  72.00   0.00   93
 16  \w   -200.00-105.00   1.00   20.00    -- -110.00 -72.00 -36.00   95
 17  \w   -200.00-110.00   1.00   20.00    -- -110.00 -72.00  36.00   90
 18  \w   -187.00 -96.00   1.00   20.00    -- -110.00 -72.00-180.00   91
 19  \w   -125.00 -33.00   1.00   20.00    -- -110.00  72.00 -72.00   92
 20  \w   -187.00 -96.00   1.00   20.00    -- -110.00 -15.00   0.00   91
 21  \w   -115.00 -25.00   1.00   20.00    -- -110.00  72.00-180.00   90
 22  \w   -187.00 -97.00   1.00   20.00    -- -110.00 -72.00 108.00   90
 23  \w   -119.00 -29.00   1.00   20.00    -- -110.00  72.00 108.00   90
 24  \w   -187.00 -96.00   1.00   20.00    -- -110.00 -72.00   0.00   91
 25  \w   -115.00 -25.00   1.00   20.00    -- -110.00  72.00 -36.00   90
 26  \w   -191.00-101.00   1.00   20.00    -- -110.00 -44.00-108.00   90
 27  \w   -125.00 -33.00   1.00   20.00    -- -110.00  72.00-144.00   92
 28  \w   -200.00-110.00   1.00   20.00    -- -110.00 -72.00  72.00   90
;
_diffrn_measurement_device 'AFC12 (Right): Kappa 3 circle'
_diffrn_measurement_device_type 'Rigaku XtaLAB P200'
_diffrn_measurement_method '\w scans'
_diffrn_measurement_specimen_support Fiber
_diffrn_orient_matrix_type 'CrysAlisPro convention (1999,Acta A55,543-557)'
_diffrn_orient_matrix_UB_11 0.1801962000
_diffrn_orient_matrix_UB_12 -0.0278656000
_diffrn_orient_matrix_UB_13 -0.0282333000
_diffrn_orient_matrix_UB_21 0.0630069000
_diffrn_orient_matrix_UB_22 0.0828478000
_diffrn_orient_matrix_UB_23 0.0028467000
_diffrn_orient_matrix_UB_31 0.0315005000
_diffrn_orient_matrix_UB_32 -0.0061129000
_diffrn_orient_matrix_UB_33 0.1666718000
_diffrn_radiation_monochromator Confocal
_diffrn_radiation_probe x-ray
_diffrn_radiation_type CuK\a
_diffrn_radiation_wavelength 1.54184
_diffrn_reflns_av_R_equivalents 0.0355
_diffrn_reflns_av_unetI/netI 0.0135
_diffrn_reflns_Laue_measured_fraction_full 0.992
_diffrn_reflns_Laue_measured_fraction_max 0.971
_diffrn_reflns_limit_h_max 10
_diffrn_reflns_limit_h_min -10
_diffrn_reflns_limit_k_max 22
_diffrn_reflns_limit_k_min -22
_diffrn_reflns_limit_l_max 11
_diffrn_reflns_limit_l_min -8
_diffrn_reflns_number 20375
_diffrn_reflns_point_group_measured_fraction_full 0.992
_diffrn_reflns_point_group_measured_fraction_max 0.971
_diffrn_reflns_theta_full 67.684
_diffrn_reflns_theta_max 79.210
_diffrn_reflns_theta_min 5.031
_diffrn_source 'Rotating Anode'
_diffrn_source_current 30.0
_diffrn_source_power 1.2
_diffrn_source_type 'Rigaku MM007HF (Cu) X-ray Source'
_diffrn_source_voltage 40.0
_exptl_absorpt_coefficient_mu 0.631
_exptl_absorpt_correction_T_max 1.00000
_exptl_absorpt_correction_T_min 0.62899
_exptl_absorpt_correction_type multi-scan
_exptl_absorpt_process_details
;
CrysAlisPro 1.171.38.41 (Rigaku Oxford Diffraction, 2015)
Empirical absorption correction using spherical harmonics,
 implemented in SCALE3 ABSPACK scaling algorithm.
;
_exptl_crystal_colour colourless
_exptl_crystal_colour_primary colourless
_exptl_crystal_density_diffrn 1.288
_exptl_crystal_description prism
_exptl_crystal_F_000 520
_exptl_crystal_preparation Fiber
_exptl_crystal_size_max 0.24
_exptl_crystal_size_mid 0.2
_exptl_crystal_size_min 0.12
_refine_diff_density_max 0.193
_refine_diff_density_min -0.171
_refine_diff_density_rms 0.037
_refine_ls_extinction_coef 0.0111(8)
_refine_ls_extinction_expression Fc^*^=kFc[1+0.001xFc^2^\l^3^/sin(2\q)]^-1/4^
_refine_ls_extinction_method 'SHELXL-2014/7 (Sheldrick 2014'
_refine_ls_goodness_of_fit_ref 1.081
_refine_ls_hydrogen_treatment mixed
_refine_ls_matrix_type full
_refine_ls_number_parameters 177
_refine_ls_number_reflns 2694
_refine_ls_number_restraints 0
_refine_ls_restrained_S_all 1.081
_refine_ls_R_factor_all 0.0383
_refine_ls_R_factor_gt 0.0374
_refine_ls_shift/su_max 0.000
_refine_ls_shift/su_mean 0.000
_refine_ls_structure_factor_coef Fsqd
_refine_ls_weighting_details 'w=1/[\s^2^(Fo^2^)+(0.0490P)^2^+0.3220P] where P=(Fo^2^+2Fc^2^)/3'
_refine_ls_weighting_scheme calc
_refine_ls_wR_factor_gt 0.1002
_refine_ls_wR_factor_ref 0.1011
_reflns_Friedel_coverage 0.000
_reflns_number_gt 2592
_reflns_number_total 2694
_reflns_threshold_expression 'I > 2\s(I)'
_cod_data_source_file jo6b00839_si_001.cif
_cod_data_source_block p20151215a
_cod_original_cell_volume 1275.72(3)
_cod_database_code 4036892
_chemical_oxdiff_formula C17H13NO
_shelx_space_group_comment
;
The symmetry employed for this shelxl refinement is uniquely defined
by the following loop, which should always be used as a source of
symmetry information in preference to the above space-group names.
They are only intended as comments.
;
_shelx_estimated_absorpt_t_max 0.928
_shelx_estimated_absorpt_t_min 0.863
_reflns_odcompleteness_completeness 96.74
_reflns_odcompleteness_iscentric 1
_reflns_odcompleteness_theta 78.96
_olex2_refinement_description
;
1. Fixed Uiso
 At 1.2 times of:
  All C(H) groups
2.a Ternary CH refined with riding coordinates:
 C1(H1A), C2(H2)
2.b Aromatic/amide H refined with riding coordinates:
 C3(H3), C4(H4), C7(H7), C8(H8), C9(H9), C10(H10), C13(H13), C14(H14),
 C15(H15), C16(H16)
;
_shelx_shelxl_version_number 2014/7
_olex2_submission_special_instructions 'No special instructions were received'
_oxdiff_exptl_absorpt_empirical_details
;
Empirical correction (ABSPACK) includes:
- Absorption correction using spherical harmonics
- Frame scaling
- Detector area scaling
;
_oxdiff_exptl_absorpt_empirical_full_max 1.539
_oxdiff_exptl_absorpt_empirical_full_min 0.727

loop_
_space_group_symop_operation_xyz
'x, y, z'
'-x, y+1/2, -z+1/2'
'-x, -y, -z'
'x, -y-1/2, z-1/2'

loop_
_atom_site_label
_atom_site_type_symbol
_atom_site_fract_x
_atom_site_fract_y
_atom_site_fract_z
_atom_site_U_iso_or_equiv
_atom_site_adp_type
_atom_site_occupancy
_atom_site_site_symmetry_order
_atom_site_calc_flag
_atom_site_refinement_flags_posn
O1 O -0.06891(9) 0.58450(5) 0.08961(8) 0.0355(2) Uani 1 1 d .
N1 N 0.12245(10) 0.50176(5) 0.18114(10) 0.0287(2) Uani 1 1 d .
H1 H 0.1088(18) 0.4732(8) 0.0977(18) 0.046(4) Uiso 1 1 d .
C1 C 0.23116(12) 0.47187(6) 0.30008(11) 0.0283(2) Uani 1 1 d .
H1A H 0.1625 0.4391 0.3660 0.034 Uiso 1 1 calc R
C2 C 0.30551(13) 0.53751(6) 0.38990(12) 0.0311(2) Uani 1 1 d .
H2 H 0.3503 0.5160 0.4841 0.037 Uiso 1 1 calc R
C3 C 0.44941(14) 0.57546(7) 0.31155(14) 0.0374(3) Uani 1 1 d .
H3 H 0.4725 0.6275 0.3312 0.045 Uiso 1 1 calc R
C4 C 0.54469(14) 0.53859(7) 0.21620(14) 0.0379(3) Uani 1 1 d .
H4 H 0.6330 0.5648 0.1686 0.045 Uiso 1 1 calc R
C5 C 0.51543(13) 0.45825(6) 0.18361(12) 0.0320(2) Uani 1 1 d .
C6 C 0.36662(13) 0.42363(6) 0.23022(11) 0.0302(2) Uani 1 1 d .
C7 C 0.34024(16) 0.34716(7) 0.20281(15) 0.0423(3) Uani 1 1 d .
H7 H 0.2397 0.3235 0.2344 0.051 Uiso 1 1 calc R
C8 C 0.46044(18) 0.30462(8) 0.12914(17) 0.0514(3) Uani 1 1 d .
H8 H 0.4415 0.2521 0.1106 0.062 Uiso 1 1 calc R
C9 C 0.60680(17) 0.33840(8) 0.08299(15) 0.0483(3) Uani 1 1 d .
H9 H 0.6886 0.3092 0.0328 0.058 Uiso 1 1 calc R
C10 C 0.63429(15) 0.41466(8) 0.10979(13) 0.0408(3) Uani 1 1 d .
H10 H 0.7352 0.4378 0.0776 0.049 Uiso 1 1 calc R
C11 C 0.17323(13) 0.59562(6) 0.42714(11) 0.0304(2) Uani 1 1 d .
C12 C 0.04023(13) 0.60883(6) 0.32950(11) 0.0281(2) Uani 1 1 d .
C13 C -0.07558(14) 0.66645(6) 0.35816(12) 0.0328(2) Uani 1 1 d .
H13 H -0.1667 0.6751 0.2921 0.039 Uiso 1 1 calc R
C14 C -0.05772(15) 0.71110(6) 0.48285(13) 0.0377(3) Uani 1 1 d .
H14 H -0.1363 0.7504 0.5022 0.045 Uiso 1 1 calc R
C15 C 0.07525(16) 0.69819(7) 0.57923(13) 0.0403(3) Uani 1 1 d .
H15 H 0.0877 0.7288 0.6646 0.048 Uiso 1 1 calc R
C16 C 0.18972(15) 0.64103(7) 0.55171(13) 0.0385(3) Uani 1 1 d .
H16 H 0.2804 0.6326 0.6183 0.046 Uiso 1 1 calc R
C17 C 0.02605(12) 0.56401(6) 0.19090(11) 0.0274(2) Uani 1 1 d .

loop_
_atom_site_aniso_label
_atom_site_aniso_U_11
_atom_site_aniso_U_22
_atom_site_aniso_U_33
_atom_site_aniso_U_23
_atom_site_aniso_U_13
_atom_site_aniso_U_12
O1 0.0338(4) 0.0413(4) 0.0312(4) -0.0035(3) -0.0054(3) 0.0070(3)
N1 0.0279(4) 0.0301(4) 0.0280(5) -0.0038(3) -0.0010(3) 0.0011(3)
C1 0.0284(5) 0.0282(5) 0.0284(5) 0.0021(4) 0.0020(4) 0.0010(4)
C2 0.0315(5) 0.0344(5) 0.0272(5) -0.0016(4) -0.0033(4) 0.0034(4)
C3 0.0308(5) 0.0348(6) 0.0464(7) -0.0050(5) -0.0035(5) -0.0047(4)
C4 0.0298(5) 0.0416(6) 0.0423(6) 0.0040(5) 0.0019(4) -0.0041(4)
C5 0.0308(5) 0.0391(6) 0.0262(5) 0.0030(4) 0.0004(4) 0.0040(4)
C6 0.0312(5) 0.0312(5) 0.0283(5) 0.0020(4) 0.0001(4) 0.0045(4)
C7 0.0419(6) 0.0321(6) 0.0529(7) -0.0006(5) 0.0043(5) 0.0031(5)
C8 0.0558(8) 0.0360(6) 0.0624(9) -0.0079(6) 0.0024(6) 0.0123(6)
C9 0.0496(7) 0.0538(8) 0.0417(7) -0.0055(5) 0.0048(5) 0.0210(6)
C10 0.0364(6) 0.0549(7) 0.0314(6) 0.0034(5) 0.0054(4) 0.0098(5)
C11 0.0338(5) 0.0312(5) 0.0263(5) 0.0000(4) 0.0018(4) 0.0006(4)
C12 0.0309(5) 0.0275(5) 0.0261(5) 0.0010(4) 0.0042(4) -0.0008(4)
C13 0.0340(5) 0.0325(5) 0.0320(6) 0.0021(4) 0.0042(4) 0.0039(4)
C14 0.0441(6) 0.0333(5) 0.0360(6) -0.0019(4) 0.0099(5) 0.0057(4)
C15 0.0515(7) 0.0385(6) 0.0311(6) -0.0079(4) 0.0050(5) 0.0009(5)
C16 0.0441(6) 0.0421(6) 0.0292(6) -0.0049(5) -0.0033(4) 0.0033(5)
C17 0.0240(4) 0.0308(5) 0.0274(5) 0.0000(4) 0.0025(4) -0.0014(4)

loop_
_atom_type_symbol
_atom_type_description
_atom_type_scat_dispersion_real
_atom_type_scat_dispersion_imag
_atom_type_scat_source
C C 0.0181 0.0091 'International Tables Vol C Tables 4.2.6.8 and 6.1.1.4'
H H 0.0000 0.0000 'International Tables Vol C Tables 4.2.6.8 and 6.1.1.4'
N N 0.0311 0.0180 'International Tables Vol C Tables 4.2.6.8 and 6.1.1.4'
O O 0.0492 0.0322 'International Tables Vol C Tables 4.2.6.8 and 6.1.1.4'

loop_
_geom_angle_atom_site_label_1
_geom_angle_atom_site_label_2
_geom_angle_atom_site_label_3
_geom_angle
C1 N1 H1 118.5(9)
C17 N1 H1 116.1(9)
C17 N1 C1 125.02(9)
N1 C1 H1A 109.0
N1 C1 C2 110.15(8)
N1 C1 C6 107.78(8)
C2 C1 H1A 109.0
C6 C1 H1A 109.0
C6 C1 C2 111.88(8)
C1 C2 H2 107.8
C3 C2 C1 111.82(9)
C3 C2 H2 107.8
C11 C2 C1 111.32(8)
C11 C2 H2 107.8
C11 C2 C3 110.00(9)
C2 C3 H3 118.8
C4 C3 C2 122.32(10)
C4 C3 H3 118.8
C3 C4 H4 119.6
C3 C4 C5 120.89(10)
C5 C4 H4 119.6
C6 C5 C4 119.43(10)
C10 C5 C4 121.38(10)
C10 C5 C6 119.17(11)
C5 C6 C1 119.44(9)
C7 C6 C1 120.77(10)
C7 C6 C5 119.63(10)
C6 C7 H7 119.8
C6 C7 C8 120.33(12)
C8 C7 H7 119.8
C7 C8 H8 119.9
C9 C8 C7 120.25(12)
C9 C8 H8 119.9
C8 C9 H9 120.1
C8 C9 C10 119.87(11)
C10 C9 H9 120.1
C5 C10 H10 119.6
C9 C10 C5 120.75(12)
C9 C10 H10 119.6
C12 C11 C2 119.79(9)
C16 C11 C2 120.77(10)
C16 C11 C12 119.21(10)
C11 C12 C13 120.01(10)
C11 C12 C17 120.09(9)
C13 C12 C17 119.83(9)
C12 C13 H13 119.9
C14 C13 C12 120.11(10)
C14 C13 H13 119.9
C13 C14 H14 120.1
C13 C14 C15 119.76(10)
C15 C14 H14 120.1
C14 C15 H15 119.8
C16 C15 C14 120.35(10)
C16 C15 H15 119.8
C11 C16 H16 119.7
C15 C16 C11 120.55(11)
C15 C16 H16 119.7
O1 C17 N1 122.21(9)
O1 C17 C12 121.07(9)
N1 C17 C12 116.71(9)

loop_
_geom_bond_atom_site_label_1
_geom_bond_atom_site_label_2
_geom_bond_distance
O1 C17 1.2401(12)
N1 H1 0.917(16)
N1 C1 1.4762(13)
N1 C17 1.3406(13)
C1 H1A 1.0000
C1 C2 1.5301(14)
C1 C6 1.5179(13)
C2 H2 1.0000
C2 C3 1.5122(15)
C2 C11 1.5092(14)
C3 H3 0.9500
C3 C4 1.3285(17)
C4 H4 0.9500
C4 C5 1.4617(16)
C5 C6 1.4025(15)
C5 C10 1.3964(15)
C6 C7 1.3833(16)
C7 H7 0.9500
C7 C8 1.3931(17)
C8 H8 0.9500
C8 C9 1.378(2)
C9 H9 0.9500
C9 C10 1.3800(19)
C10 H10 0.9500
C11 C12 1.3953(15)
C11 C16 1.3924(15)
C12 C13 1.3969(14)
C12 C17 1.4914(14)
C13 H13 0.9500
C13 C14 1.3866(16)
C14 H14 0.9500
C14 C15 1.3870(18)
C15 H15 0.9500
C15 C16 1.3819(16)
C16 H16 0.9500

loop_
_geom_torsion_atom_site_label_1
_geom_torsion_atom_site_label_2
_geom_torsion_atom_site_label_3
_geom_torsion_atom_site_label_4
_geom_torsion
N1 C1 C2 C3 -77.43(10)
N1 C1 C2 C11 46.06(11)
N1 C1 C6 C5 87.53(11)
N1 C1 C6 C7 -87.94(12)
C1 N1 C17 O1 -176.53(9)
C1 N1 C17 C12 4.48(14)
C1 C2 C3 C4 -27.56(15)
C1 C2 C11 C12 -32.39(13)
C1 C2 C11 C16 153.22(10)
C1 C6 C7 C8 175.37(11)
C2 C1 C6 C5 -33.71(13)
C2 C1 C6 C7 150.82(11)
C2 C3 C4 C5 -0.73(18)
C2 C11 C12 C13 -175.23(9)
C2 C11 C12 C17 1.83(14)
C2 C11 C16 C15 174.88(11)
C3 C2 C11 C12 92.12(12)
C3 C2 C11 C16 -82.26(13)
C3 C4 C5 C6 12.67(17)
C3 C4 C5 C10 -165.88(11)
C4 C5 C6 C1 6.06(15)
C4 C5 C6 C7 -178.41(11)
C4 C5 C10 C9 178.37(11)
C5 C6 C7 C8 -0.10(18)
C6 C1 C2 C3 42.43(12)
C6 C1 C2 C11 165.92(8)
C6 C5 C10 C9 -0.18(17)
C6 C7 C8 C9 0.0(2)
C7 C8 C9 C10 0.0(2)
C8 C9 C10 C5 0.1(2)
C10 C5 C6 C1 -175.36(10)
C10 C5 C6 C7 0.17(16)
C11 C2 C3 C4 -151.79(11)
C11 C12 C13 C14 0.63(16)
C11 C12 C17 O1 -165.21(10)
C11 C12 C17 N1 13.79(14)
C12 C11 C16 C15 0.47(17)
C12 C13 C14 C15 -0.20(17)
C13 C12 C17 O1 11.86(15)
C13 C12 C17 N1 -169.14(9)
C13 C14 C15 C16 -0.10(18)
C14 C15 C16 C11 -0.04(19)
C16 C11 C12 C13 -0.76(16)
C16 C11 C12 C17 176.30(10)
C17 N1 C1 C2 -34.95(13)
C17 N1 C1 C6 -157.26(9)
C17 C12 C13 C14 -176.44(10)
